data_1565062
loop_
_publ_author_name
'Crimmin, Mark Richard'
'Kong, Richard Y.'
'Batuecas, Maria'

_publ_section_title
;
 &#x000D; Reactions of Aluminium(I) with Transition Metal Carbonyls:
 Scope, Mechanism and Selectivity of CO Homologation&#x000D;
;
_journal_name_full 'Chemical Science'
_journal_paper_doi 10.1039/D1SC04940B
_journal_year 2021
_chemical_formula_moiety 'C68 H89 Al2 Mn N4 O4, C6 H14'
_chemical_formula_sum 'C74 H103 Al2 Mn N4 O4'
_chemical_formula_weight 1221.50
_space_group_crystal_system monoclinic
_space_group_IT_number 14
_space_group_name_Hall '-P 2yn'
_space_group_name_H-M_alt 'P 1 21/n 1'
_atom_sites_solution_hydrogens geom
_atom_sites_solution_primary dual
_audit_creation_date 2019-02-15
_audit_creation_method
;
Olex2 1.2
(compiled 2018.05.29 svn.r3508 for OlexSys, GUI svn.r5506)
;
_audit_update_record
;
2021-07-08 deposited with the CCDC.	2021-10-25 downloaded from the CCDC.
;
_cell_angle_alpha 90
_cell_angle_beta 92.256(3)
_cell_angle_gamma 90
_cell_formula_units_Z 4
_cell_length_a 12.8408(5)
_cell_length_b 27.5925(9)
_cell_length_c 19.8503(6)
_cell_measurement_reflns_used 5815
_cell_measurement_temperature 173.00(14)
_cell_measurement_theta_max 26.3320
_cell_measurement_theta_min 2.5040
_cell_volume 7027.7(4)
_computing_cell_refinement 'CrysAlisPro 1.171.39.46 (Rigaku OD, 2018)'
_computing_data_collection 'CrysAlisPro 1.171.39.46 (Rigaku OD, 2018)'
_computing_data_reduction 'CrysAlisPro 1.171.39.46 (Rigaku OD, 2018)'
_computing_molecular_graphics 'Olex2 (Dolomanov et al., 2009)'
_computing_publication_material 'Olex2 (Dolomanov et al., 2009)'
_computing_structure_refinement 'ShelXL (Sheldrick, 2015)'
_computing_structure_solution 'ShelXT (Sheldrick, 2015)'
_diffrn_ambient_environment N~2~
_diffrn_ambient_temperature 173.00(14)
_diffrn_detector 'CCD plate'
_diffrn_detector_area_resol_mean 16.0382
_diffrn_detector_type Eos
_diffrn_measured_fraction_theta_full 0.988
_diffrn_measured_fraction_theta_max 0.801
_diffrn_measurement_details
;
List of Runs (angles in degrees, time in seconds):

  # Type    Start    End  Width  t~exp~   \w     \q     \k     \f   Frames
#--------------------------------------------------------------------------
  1  \w     -6.00  75.00   1.00   75.17    --   14.27  77.00 -60.00   81
  2  \w      0.00  80.00   1.00   75.17    --   14.27  57.00-150.00   80
;
_diffrn_measurement_device 'four-circle diffractometer'
_diffrn_measurement_device_type 'Xcalibur, Eos'
_diffrn_measurement_method '\w scans'
_diffrn_orient_matrix_type 'CrysAlisPro convention (1999,Acta A55,543-557)'
_diffrn_orient_matrix_UB_11 0.0366274000
_diffrn_orient_matrix_UB_12 0.0057416000
_diffrn_orient_matrix_UB_13 0.0264998000
_diffrn_orient_matrix_UB_21 0.0382631000
_diffrn_orient_matrix_UB_22 0.0046912000
_diffrn_orient_matrix_UB_23 -0.0239865000
_diffrn_orient_matrix_UB_31 -0.0158436000
_diffrn_orient_matrix_UB_32 0.0245968000
_diffrn_orient_matrix_UB_33 -0.0016002000
_diffrn_radiation_monochromator graphite
_diffrn_radiation_probe x-ray
_diffrn_radiation_type MoK\a
_diffrn_radiation_wavelength 0.71073
_diffrn_reflns_av_R_equivalents 0.0309
_diffrn_reflns_av_unetI/netI 0.0670
_diffrn_reflns_Laue_measured_fraction_full 0.988
_diffrn_reflns_Laue_measured_fraction_max 0.801
_diffrn_reflns_limit_h_max 17
_diffrn_reflns_limit_h_min -8
_diffrn_reflns_limit_k_max 21
_diffrn_reflns_limit_k_min -35
_diffrn_reflns_limit_l_max 26
_diffrn_reflns_limit_l_min -23
_diffrn_reflns_number 24295
_diffrn_reflns_point_group_measured_fraction_full 0.988
_diffrn_reflns_point_group_measured_fraction_max 0.801
_diffrn_reflns_theta_full 25.242
_diffrn_reflns_theta_max 28.352
_diffrn_reflns_theta_min 2.425
_diffrn_source 'fine-focus sealed X-ray tube'
_diffrn_source_type 'Enhance (Mo) X-ray Source'
_exptl_absorpt_coefficient_mu 0.262
_exptl_absorpt_correction_T_max 0.959
_exptl_absorpt_correction_T_min 0.918
_exptl_absorpt_correction_type analytical
_exptl_absorpt_process_details
;
CrysAlisPro 1.171.39.46 (Rigaku Oxford Diffraction, 2018)
Analytical numeric absorption correction using a multifaceted crystal
			model based on expressions derived by R.C. Clark & J.S. Reid.
(Clark, R. C. & Reid, J. S. (1995). Acta Cryst. A51, 887-897)
Empirical absorption correction using spherical harmonics,
 implemented in SCALE3 ABSPACK scaling algorithm.
;
_exptl_crystal_colour black
_exptl_crystal_colour_primary black
_exptl_crystal_density_diffrn 1.154
_exptl_crystal_description block
_exptl_crystal_F_000 2632
_exptl_crystal_size_max 0.434
_exptl_crystal_size_mid 0.284
_exptl_crystal_size_min 0.19
_refine_diff_density_max 1.174
_refine_diff_density_min -0.810
_refine_diff_density_rms 0.074
_refine_ls_extinction_method none
_refine_ls_goodness_of_fit_ref 1.028
_refine_ls_hydrogen_treatment constr
_refine_ls_matrix_type full
_refine_ls_number_parameters 820
_refine_ls_number_reflns 14077
_refine_ls_number_restraints 94
_refine_ls_restrained_S_all 1.031
_refine_ls_R_factor_all 0.1330
_refine_ls_R_factor_gt 0.0843
_refine_ls_shift/su_max 0.001
_refine_ls_shift/su_mean 0.000
_refine_ls_structure_factor_coef Fsqd
_refine_ls_weighting_details 'w=1/[\s^2^(Fo^2^)+(0.1355P)^2^+6.8576P] where P=(Fo^2^+2Fc^2^)/3'
_refine_ls_weighting_scheme calc
_refine_ls_wR_factor_gt 0.2249
_refine_ls_wR_factor_ref 0.2668
_reflns_Friedel_coverage 0.000
_reflns_number_gt 8735
_reflns_number_total 14077
_reflns_threshold_expression 'I > 2\s(I)'
_cod_data_source_file d1sc04940b3.cif
_cod_data_source_block 2-Mn
_cod_database_code 1565062
_shelx_shelxl_version_number 2016/6
_chemical_oxdiff_formula 'C74 H101 Al2 Mn N4 O4'
_chemical_oxdiff_usercomment RK237
_shelx_space_group_comment
;
The symmetry employed for this shelxl refinement is uniquely defined
by the following loop, which should always be used as a source of
symmetry information in preference to the above space-group names.
They are only intended as comments.
;
_shelx_estimated_absorpt_t_max 0.952
_shelx_estimated_absorpt_t_min 0.895
_reflns_odcompleteness_completeness 99.03
_reflns_odcompleteness_iscentric 1
_reflns_odcompleteness_theta 24.97
_olex2_refinement_description
;
1. Fixed Uiso
 At 1.2 times of:
  All C(H) groups, All C(H,H) groups
 At 1.5 times of:
  All C(H,H,H) groups
2. Restrained distances
 C174-C173 \\sim C173-C172 \\sim C172-C171 \\sim C171-C170 \\sim C170-C169
 with sigma of 0.02
 C174-C172 \\sim C173-C171 \\sim C172-C170 \\sim C171-C169
 with sigma of 0.02
3. Uiso/Uaniso restraints and constraints
O4 \\sim C4: within 1A with sigma of 0.01 and sigma for terminal atoms of 0.01
C8 \\sim C9 \\sim C5 \\sim C6 \\sim C106 \\sim C107 \\sim C109 \\sim C105 \\sim
C7 \\sim C108: within 1A with sigma of 0.01 and sigma for terminal atoms of 0.01
C10 \\sim C110: within 2.2A with sigma of 0.01 and sigma for terminal atoms of
0.01
C72 \\sim C71 \\sim C70 \\sim C73 \\sim C74 \\sim C69 \\sim C174 \\sim C173
\\sim C172 \\sim C171 \\sim C170 \\sim C169: within 1A with sigma of 0.01 and
sigma for terminal atoms of 0.01
4. Others
 Sof(C110)=Sof(H11D)=Sof(H11E)=Sof(H11F)=Sof(C106)=Sof(H106)=Sof(C107)=
 Sof(H107)=Sof(C108)=Sof(H108)=Sof(C109)=Sof(C105)=Sof(H105)=1-FVAR(1)
 Sof(C7)=Sof(H7)=Sof(C8)=Sof(H8)=Sof(C9)=Sof(C5)=Sof(H5)=Sof(C6)=Sof(H6)=
 Sof(C10)=Sof(H10A)=Sof(H10B)=Sof(H10C)=FVAR(1)
 Sof(C174)=Sof(H17A)=Sof(H17B)=Sof(H17C)=Sof(C173)=Sof(H17D)=Sof(H17E)=
 Sof(C172)=Sof(H17F)=Sof(H17G)=Sof(C171)=Sof(H17H)=Sof(H17I)=Sof(C170)=
 Sof(H17J)=Sof(H17K)=Sof(C169)=Sof(H16A)=Sof(H16B)=Sof(H16C)=1-FVAR(2)
 Sof(C72)=Sof(H72A)=Sof(H72B)=Sof(C71)=Sof(H71A)=Sof(H71B)=Sof(C70)=Sof(H70A)=
 Sof(H70B)=Sof(C73)=Sof(H73A)=Sof(H73B)=Sof(C74)=Sof(H74A)=Sof(H74B)=Sof(H74C)=
 Sof(C69)=Sof(H69A)=Sof(H69B)=Sof(H69C)=FVAR(2)
5.a Ternary CH refined with riding coordinates:
 C63(H63), C51(H51), C37(H37), C34(H34), C22(H22), C25(H25), C54(H54),
 C66(H66), C8(H8)
5.b Secondary CH2 refined with riding coordinates:
 C72(H72A,H72B), C71(H71A,H71B), C70(H70A,H70B), C73(H73A,H73B), C173(H17D,
 H17E), C172(H17F,H17G), C171(H17H,H17I), C170(H17J,H17K)
5.c Me refined with riding coordinates:
 C74(H74A,H74B,H74C), C69(H69A,H69B,H69C), C174(H17A,H17B,H17C), C169(H16A,
 H16B,H16C)
5.d Aromatic/amide H refined with riding coordinates:
 C13(H13), C42(H42), C59(H59), C61(H61), C60(H60), C47(H47), C20(H20),
 C32(H32), C48(H48), C18(H18), C19(H19), C49(H49), C31(H31), C30(H30), C7(H7),
 C5(H5), C6(H6), C106(H106), C107(H107), C108(H108), C105(H105)
5.e Fitted pentagon refined as free rotating group:
 C7(C8,C9,C5,C6), C106(C107,C108,C109,C105)
5.f Idealised Me refined as rotating group:
 C64(H64A,H64B,H64C), C39(H39A,H39B,H39C), C23(H23A,H23B,H23C), C15(H15A,H15B,
 H15C), C44(H44A,H44B,H44C), C52(H52A,H52B,H52C), C26(H26A,H26B,H26C), C65(H65A,
 H65B,H65C), C38(H38A,H38B,H38C), C11(H11A,H11B,H11C), C53(H53A,H53B,H53C),
 C27(H27A,H27B,H27C), C40(H40A,H40B,H40C), C24(H24A,H24B,H24C), C36(H36A,H36B,
 H36C), C35(H35A,H35B,H35C), C68(H68A,H68B,H68C), C67(H67A,H67B,H67C), C56(H56A,
 H56B,H56C), C55(H55A,H55B,H55C), C10(H10A,H10B,H10C), C110(H11D,H11E,H11F)
;
_olex2_submission_special_instructions 'No special instructions were received'
_oxdiff_exptl_absorpt_empirical_details
;
Empirical correction (ABSPACK) includes:
- Absorption correction using spherical harmonics
- Frame scaling
;
_oxdiff_exptl_absorpt_empirical_full_max 1.103
_oxdiff_exptl_absorpt_empirical_full_min 0.899

loop_
_space_group_symop_operation_xyz
'x, y, z'
'-x+1/2, y+1/2, -z+1/2'
'-x, -y, -z'
'x-1/2, -y-1/2, z-1/2'

loop_
_atom_site_label
_atom_site_type_symbol
_atom_site_fract_x
_atom_site_fract_y
_atom_site_fract_z
_atom_site_U_iso_or_equiv
_atom_site_adp_type
_atom_site_occupancy
_atom_site_site_symmetry_order
_atom_site_calc_flag
_atom_site_refinement_flags_posn
_atom_site_refinement_flags_adp
_atom_site_refinement_flags_occupancy
_atom_site_disorder_assembly
_atom_site_disorder_group
Mn1 Mn 0.27335(7) 0.68416(3) 0.21320(4) 0.0641(3) Uani 1 1 d . . . . .
Al1 Al 0.00785(9) 0.68105(4) 0.30875(5) 0.0325(3) Uani 1 1 d . . . . .
Al2 Al 0.22577(8) 0.54224(4) 0.27451(5) 0.0327(3) Uani 1 1 d . . . . .
O1 O 0.2922(2) 0.57928(12) 0.21669(15) 0.0550(8) Uani 1 1 d . . . . .
O2 O 0.0680(3) 0.62702(10) 0.30235(15) 0.0555(8) Uani 1 1 d . . . . .
N2 N -0.0593(3) 0.68959(11) 0.39077(14) 0.0353(7) Uani 1 1 d . . . . .
O3 O 0.1096(2) 0.72509(11) 0.29610(16) 0.0539(8) Uani 1 1 d . . . . .
N4 N 0.1741(2) 0.48018(11) 0.25007(16) 0.0377(7) Uani 1 1 d . . . . .
N3 N 0.3285(2) 0.52009(11) 0.33884(17) 0.0400(7) Uani 1 1 d . . . . .
N1 N -0.1027(3) 0.70166(11) 0.24992(15) 0.0383(7) Uani 1 1 d . . . . .
C2 C 0.1429(3) 0.59650(18) 0.2802(2) 0.0513(12) Uani 1 1 d . . . . .
C14 C -0.1616(3) 0.69842(14) 0.39335(19) 0.0413(9) Uani 1 1 d . . . . .
C46 C 0.4088(3) 0.58153(16) 0.4147(2) 0.0508(11) Uani 1 1 d . . . . .
C57 C 0.1052(3) 0.47578(13) 0.1908(2) 0.0397(9) Uani 1 1 d . . . . .
C28 C -0.0028(3) 0.68120(14) 0.45508(18) 0.0410(9) Uani 1 1 d . . . . .
C12 C -0.2009(3) 0.70565(15) 0.2695(2) 0.0453(10) Uani 1 1 d . . . . .
C58 C -0.0028(3) 0.47594(13) 0.1976(2) 0.0402(9) Uani 1 1 d . . . . .
C63 C -0.0529(3) 0.48290(15) 0.2653(2) 0.0459(10) Uani 1 1 d . . . . .
H63 H 0.004248 0.482835 0.301038 0.055 Uiso 1 1 calc R . . . .
C45 C 0.4150(3) 0.55153(15) 0.3585(2) 0.0461(10) Uani 1 1 d . . . . .
C16 C -0.0822(3) 0.71792(14) 0.18202(19) 0.0428(9) Uani 1 1 d . . . . .
C43 C 0.1950(3) 0.43991(14) 0.2859(2) 0.0440(9) Uani 1 1 d . . . . .
C13 C -0.2280(3) 0.70301(16) 0.3367(2) 0.0477(10) Uani 1 1 d . . . . .
H13 H -0.300398 0.704528 0.344677 0.057 Uiso 1 1 calc R . . . .
C64 C -0.1084(3) 0.53185(16) 0.2687(2) 0.0519(11) Uani 1 1 d . . . . .
H64A H -0.057578 0.558026 0.264317 0.078 Uiso 1 1 calc GR . . . .
H64B H -0.141978 0.534809 0.311987 0.078 Uiso 1 1 calc GR . . . .
H64C H -0.161366 0.534056 0.231860 0.078 Uiso 1 1 calc GR . . . .
C41 C 0.3295(3) 0.47542(15) 0.3654(2) 0.0457(10) Uani 1 1 d . . . . .
C51 C 0.3090(3) 0.58738(17) 0.4518(2) 0.0527(11) Uani 1 1 d . . . . .
H51 H 0.256571 0.564094 0.431918 0.063 Uiso 1 1 calc R . . . .
C37 C -0.0648(4) 0.59226(15) 0.4518(2) 0.0495(10) Uani 1 1 d . . . . .
H37 H -0.098930 0.603867 0.408612 0.059 Uiso 1 1 calc R . . . .
C21 C -0.0632(4) 0.76778(15) 0.1723(2) 0.0488(11) Uani 1 1 d . . . . .
C39 C 0.0147(4) 0.55370(15) 0.4346(2) 0.0519(11) Uani 1 1 d . . . . .
H39A H 0.065783 0.567591 0.404715 0.078 Uiso 1 1 calc GR . . . .
H39B H -0.020944 0.526468 0.411963 0.078 Uiso 1 1 calc GR . . . .
H39C H 0.050450 0.542232 0.476149 0.078 Uiso 1 1 calc GR . . . .
C33 C -0.0114(4) 0.63524(15) 0.48578(19) 0.0460(10) Uani 1 1 d . . . . .
C42 C 0.2637(3) 0.43880(15) 0.3417(2) 0.0512(11) Uani 1 1 d . . . . .
H42 H 0.265941 0.409409 0.366656 0.061 Uiso 1 1 calc R . . . .
C62 C 0.1495(3) 0.47126(14) 0.1278(2) 0.0483(10) Uani 1 1 d . . . . .
C59 C -0.0660(3) 0.46993(15) 0.1399(2) 0.0489(10) Uani 1 1 d . . . . .
H59 H -0.139533 0.469943 0.143515 0.059 Uiso 1 1 calc R . . . .
C34 C 0.0717(4) 0.76762(16) 0.4521(2) 0.0570(12) Uani 1 1 d . . . . .
H34 H 0.029390 0.768365 0.408750 0.068 Uiso 1 1 calc R . . . .
C22 C -0.1011(4) 0.63090(16) 0.1369(2) 0.0568(12) Uani 1 1 d . . . . .
H22 H -0.112429 0.624531 0.185709 0.068 Uiso 1 1 calc R . . . .
C50 C 0.5049(3) 0.54952(18) 0.3205(3) 0.0584(12) Uani 1 1 d . . . . .
C61 C 0.0820(4) 0.46495(16) 0.0716(2) 0.0564(12) Uani 1 1 d . . . . .
H61 H 0.110070 0.461278 0.028357 0.068 Uiso 1 1 calc R . . . .
C60 C -0.0243(4) 0.46394(16) 0.0776(2) 0.0551(12) Uani 1 1 d . . . . .
H60 H -0.068914 0.459137 0.038793 0.066 Uiso 1 1 calc R . . . .
C29 C 0.0562(4) 0.71863(15) 0.4850(2) 0.0506(11) Uani 1 1 d . . . . .
C25 C -0.0615(4) 0.80460(15) 0.2290(2) 0.0539(11) Uani 1 1 d . . . . .
H25 H -0.069801 0.786615 0.272146 0.065 Uiso 1 1 calc R . . . .
C17 C -0.0851(4) 0.68519(15) 0.1282(2) 0.0520(11) Uani 1 1 d . . . . .
C23 C -0.0052(4) 0.60287(17) 0.1173(2) 0.0642(14) Uani 1 1 d . . . . .
H23A H 0.010982 0.610737 0.070721 0.096 Uiso 1 1 calc GR . . . .
H23B H -0.018554 0.568031 0.121069 0.096 Uiso 1 1 calc GR . . . .
H23C H 0.054025 0.611766 0.147470 0.096 Uiso 1 1 calc GR . . . .
C47 C 0.4978(4) 0.60875(19) 0.4345(3) 0.0660(14) Uani 1 1 d . . . . .
H47 H 0.495654 0.629363 0.472784 0.079 Uiso 1 1 calc R . . . .
C15 C -0.2095(4) 0.70585(18) 0.4612(2) 0.0572(12) Uani 1 1 d . . . . .
H15A H -0.194684 0.677623 0.489961 0.086 Uiso 1 1 calc GR . . . .
H15B H -0.285119 0.709800 0.454765 0.086 Uiso 1 1 calc GR . . . .
H15C H -0.179758 0.734945 0.482745 0.086 Uiso 1 1 calc GR . . . .
C44 C 0.1439(4) 0.39212(16) 0.2661(3) 0.0654(14) Uani 1 1 d . . . . .
H44A H 0.073115 0.391149 0.282715 0.098 Uiso 1 1 calc GR . . . .
H44B H 0.184773 0.365305 0.285814 0.098 Uiso 1 1 calc GR . . . .
H44C H 0.140909 0.389059 0.216833 0.098 Uiso 1 1 calc GR . . . .
C52 C 0.3231(4) 0.5763(2) 0.5280(2) 0.0713(15) Uani 1 1 d . . . . .
H52A H 0.346750 0.542812 0.534297 0.107 Uiso 1 1 calc GR . . . .
H52B H 0.256518 0.580779 0.549683 0.107 Uiso 1 1 calc GR . . . .
H52C H 0.375122 0.598460 0.548433 0.107 Uiso 1 1 calc GR . . . .
C1 C 0.2232(4) 0.61955(17) 0.2393(2) 0.0576(12) Uani 1 1 d . . . . .
C20 C -0.0476(4) 0.78356(17) 0.1062(2) 0.0625(13) Uani 1 1 d . . . . .
H20 H -0.033305 0.816819 0.098323 0.075 Uiso 1 1 calc R . . . .
C32 C 0.0357(4) 0.62893(19) 0.5494(2) 0.0638(14) Uani 1 1 d . . . . .
H32 H 0.028771 0.598793 0.571949 0.077 Uiso 1 1 calc R . . . .
C48 C 0.5868(4) 0.6059(2) 0.3996(3) 0.0702(15) Uani 1 1 d . . . . .
H48 H 0.646654 0.623780 0.414477 0.084 Uiso 1 1 calc R . . . .
C26 C -0.1543(5) 0.83995(19) 0.2200(3) 0.0730(15) Uani 1 1 d . . . . .
H26A H -0.149267 0.857416 0.177220 0.110 Uiso 1 1 calc GR . . . .
H26B H -0.152821 0.863187 0.257317 0.110 Uiso 1 1 calc GR . . . .
H26C H -0.219781 0.821668 0.219618 0.110 Uiso 1 1 calc GR . . . .
C65 C -0.1280(4) 0.44105(18) 0.2811(3) 0.0608(12) Uani 1 1 d . . . . .
H65A H -0.185349 0.440327 0.247066 0.091 Uiso 1 1 calc GR . . . .
H65B H -0.156141 0.446068 0.325781 0.091 Uiso 1 1 calc GR . . . .
H65C H -0.090211 0.410212 0.280563 0.091 Uiso 1 1 calc GR . . . .
C18 C -0.0706(5) 0.70360(19) 0.0637(2) 0.0699(15) Uani 1 1 d . . . . .
H18 H -0.073280 0.682130 0.026284 0.084 Uiso 1 1 calc R . . . .
C38 C -0.1505(4) 0.56969(19) 0.4950(3) 0.0704(14) Uani 1 1 d . . . . .
H38A H -0.187480 0.544396 0.468957 0.106 Uiso 1 1 calc GR . . . .
H38B H -0.199972 0.594937 0.507353 0.106 Uiso 1 1 calc GR . . . .
H38C H -0.118275 0.555497 0.535992 0.106 Uiso 1 1 calc GR . . . .
C19 C -0.0524(5) 0.75209(19) 0.0531(2) 0.0769(17) Uani 1 1 d . . . . .
H19 H -0.043255 0.763721 0.008725 0.092 Uiso 1 1 calc R . . . .
C11 C -0.2886(4) 0.7147(2) 0.2178(2) 0.0654(14) Uani 1 1 d . . . . .
H11A H -0.279054 0.746457 0.196818 0.098 Uiso 1 1 calc GR . . . .
H11B H -0.355403 0.714015 0.239936 0.098 Uiso 1 1 calc GR . . . .
H11C H -0.287959 0.689429 0.183077 0.098 Uiso 1 1 calc GR . . . .
C49 C 0.5907(4) 0.5772(2) 0.3429(3) 0.0763(16) Uani 1 1 d . . . . .
H49 H 0.652925 0.576257 0.318572 0.092 Uiso 1 1 calc R . . . .
C53 C 0.2666(4) 0.63870(19) 0.4411(3) 0.0651(14) Uani 1 1 d . . . . .
H53A H 0.316688 0.662176 0.460374 0.098 Uiso 1 1 calc GR . . . .
H53B H 0.200174 0.641932 0.463389 0.098 Uiso 1 1 calc GR . . . .
H53C H 0.255690 0.644900 0.392727 0.098 Uiso 1 1 calc GR . . . .
C27 C 0.0402(5) 0.8328(2) 0.2352(3) 0.0776(16) Uani 1 1 d . . . . .
H27A H 0.098412 0.810233 0.242692 0.116 Uiso 1 1 calc GR . . . .
H27B H 0.037782 0.855355 0.273240 0.116 Uiso 1 1 calc GR . . . .
H27C H 0.050052 0.851096 0.193542 0.116 Uiso 1 1 calc GR . . . .
C54 C 0.5112(4) 0.5186(2) 0.2573(3) 0.0738(15) Uani 1 1 d . . . . .
H54 H 0.439090 0.507384 0.244393 0.089 Uiso 1 1 calc R . . . .
C40 C 0.4057(4) 0.4626(2) 0.4222(3) 0.0696(15) Uani 1 1 d . . . . .
H40A H 0.476867 0.468886 0.408264 0.104 Uiso 1 1 calc GR . . . .
H40B H 0.398497 0.428238 0.433491 0.104 Uiso 1 1 calc GR . . . .
H40C H 0.391519 0.482399 0.461798 0.104 Uiso 1 1 calc GR . . . .
C66 C 0.2664(4) 0.47137(19) 0.1197(3) 0.0629(13) Uani 1 1 d . . . . .
H66 H 0.299753 0.484052 0.162524 0.076 Uiso 1 1 calc R . . . .
C24 C -0.1973(5) 0.6127(2) 0.0962(3) 0.0861(18) Uani 1 1 d . . . . .
H24A H -0.259979 0.627917 0.113244 0.129 Uiso 1 1 calc GR . . . .
H24B H -0.202467 0.577457 0.100638 0.129 Uiso 1 1 calc GR . . . .
H24C H -0.190763 0.621229 0.048588 0.129 Uiso 1 1 calc GR . . . .
C31 C 0.0923(5) 0.6656(2) 0.5804(2) 0.0812(18) Uani 1 1 d . . . . .
H31 H 0.123162 0.660787 0.624148 0.097 Uiso 1 1 calc R . . . .
C36 C 0.1852(5) 0.7756(2) 0.4362(3) 0.0785(16) Uani 1 1 d . . . . .
H36A H 0.227885 0.775953 0.478276 0.118 Uiso 1 1 calc GR . . . .
H36B H 0.192384 0.806707 0.412986 0.118 Uiso 1 1 calc GR . . . .
H36C H 0.208640 0.749376 0.407216 0.118 Uiso 1 1 calc GR . . . .
C30 C 0.1042(5) 0.7093(2) 0.5481(2) 0.0730(16) Uani 1 1 d . . . . .
H30 H 0.146181 0.733694 0.569184 0.088 Uiso 1 1 calc R . . . .
C3 C 0.1786(5) 0.71123(17) 0.2611(2) 0.0635(14) Uani 1 1 d . . . . .
C35 C 0.0350(6) 0.80921(19) 0.4968(3) 0.0888(19) Uani 1 1 d . . . . .
H35A H -0.038534 0.804457 0.506431 0.133 Uiso 1 1 calc GR . . . .
H35B H 0.043292 0.840109 0.473212 0.133 Uiso 1 1 calc GR . . . .
H35C H 0.076856 0.809615 0.539122 0.133 Uiso 1 1 calc GR . . . .
C68 C 0.2991(5) 0.5045(3) 0.0624(4) 0.105(2) Uani 1 1 d . . . . .
H68A H 0.276198 0.490345 0.018984 0.158 Uiso 1 1 calc GR . . . .
H68B H 0.375066 0.507988 0.064094 0.158 Uiso 1 1 calc GR . . . .
H68C H 0.266767 0.536437 0.067298 0.158 Uiso 1 1 calc GR . . . .
C67 C 0.3075(5) 0.4202(3) 0.1091(4) 0.103(2) Uani 1 1 d . . . . .
H67A H 0.285067 0.399199 0.145528 0.154 Uiso 1 1 calc GR . . . .
H67B H 0.383819 0.420936 0.109157 0.154 Uiso 1 1 calc GR . . . .
H67C H 0.280057 0.407725 0.065722 0.154 Uiso 1 1 calc GR . . . .
C7 C 0.2527(7) 0.6566(2) 0.1065(5) 0.078(3) Uani 0.546(10) 1 d . U P A 1
H7 H 0.232649 0.624266 0.096064 0.093 Uiso 0.546(10) 1 calc R . P A 1
C8 C 0.3544(6) 0.6723(3) 0.1270(5) 0.079(3) Uani 0.546(10) 1 d G U P A 1
H8 H 0.419396 0.652561 0.124407 0.094 Uiso 0.546(10) 1 calc R . P A 1
C9 C 0.3508(7) 0.7232(3) 0.1376(5) 0.082(3) Uani 0.546(10) 1 d G U P A 1
C5 C 0.2469(8) 0.7389(2) 0.1237(5) 0.079(3) Uani 0.546(10) 1 d G U P A 1
H5 H 0.222246 0.771274 0.126707 0.094 Uiso 0.546(10) 1 calc R . P A 1
C6 C 0.1863(6) 0.6978(3) 0.1045(4) 0.058(2) Uani 0.546(10) 1 d G U P A 1
H6 H 0.113938 0.697785 0.092393 0.070 Uiso 0.546(10) 1 calc R . P A 1
C56 C 0.5517(6) 0.5471(3) 0.1983(4) 0.119(3) Uani 1 1 d . . . . .
H56A H 0.506847 0.575266 0.189377 0.179 Uiso 1 1 calc GR . . . .
H56B H 0.551429 0.526337 0.158208 0.179 Uiso 1 1 calc GR . . . .
H56C H 0.623001 0.557995 0.209254 0.179 Uiso 1 1 calc GR . . . .
C72 C 0.6012(8) 0.8280(4) 0.4082(6) 0.097(3) Uani 0.739(10) 1 d . U P B 1
H72A H 0.564395 0.853902 0.432407 0.117 Uiso 0.739(10) 1 calc R . P B 1
H72B H 0.615093 0.800882 0.439904 0.117 Uiso 0.739(10) 1 calc R . P B 1
C71 C 0.7018(7) 0.8472(4) 0.3829(5) 0.096(3) Uani 0.739(10) 1 d . U P B 1
H71A H 0.743764 0.819303 0.368119 0.115 Uiso 0.739(10) 1 calc R . P B 1
H71B H 0.685603 0.867411 0.342678 0.115 Uiso 0.739(10) 1 calc R . P B 1
C55 C 0.5782(7) 0.4738(3) 0.2710(4) 0.125(3) Uani 1 1 d . . . . .
H55A H 0.648854 0.483789 0.285299 0.188 Uiso 1 1 calc GR . . . .
H55B H 0.580843 0.454338 0.229797 0.188 Uiso 1 1 calc GR . . . .
H55C H 0.547830 0.454472 0.306701 0.188 Uiso 1 1 calc GR . . . .
C70 C 0.7633(10) 0.8747(5) 0.4288(7) 0.114(3) Uani 0.739(10) 1 d . U P B 1
H70A H 0.782657 0.852935 0.466939 0.137 Uiso 0.739(10) 1 calc R . P B 1
H70B H 0.717300 0.899940 0.446812 0.137 Uiso 0.739(10) 1 calc R . P B 1
C73 C 0.5325(10) 0.8102(4) 0.3464(6) 0.103(3) Uani 0.739(10) 1 d . U P B 1
H73A H 0.533783 0.834976 0.310370 0.123 Uiso 0.739(10) 1 calc R . P B 1
H73B H 0.562977 0.780053 0.328682 0.123 Uiso 0.739(10) 1 calc R . P B 1
C74 C 0.4299(11) 0.8014(4) 0.3620(6) 0.120(4) Uani 0.739(10) 1 d . U P B 1
H74A H 0.390615 0.790386 0.321577 0.180 Uiso 0.739(10) 1 calc R . P B 1
H74B H 0.427836 0.776380 0.396967 0.180 Uiso 0.739(10) 1 calc R . P B 1
H74C H 0.398629 0.831330 0.378646 0.180 Uiso 0.739(10) 1 calc R . P B 1
C69 C 0.8564(11) 0.8984(5) 0.4104(7) 0.127(4) Uani 0.739(10) 1 d . U P B 1
H69A H 0.887120 0.915497 0.449679 0.190 Uiso 0.739(10) 1 calc R . P B 1
H69B H 0.906040 0.874400 0.394603 0.190 Uiso 0.739(10) 1 calc R . P B 1
H69C H 0.840150 0.921790 0.374312 0.190 Uiso 0.739(10) 1 calc R . P B 1
C10 C 0.4312(14) 0.7555(6) 0.1613(9) 0.138(5) Uani 0.546(10) 1 d . U P A 1
H10A H 0.400390 0.786717 0.172979 0.207 Uiso 0.546(10) 1 calc GR . P A 1
H10B H 0.481185 0.760273 0.125832 0.207 Uiso 0.546(10) 1 calc GR . P A 1
H10C H 0.467119 0.741602 0.201259 0.207 Uiso 0.546(10) 1 calc GR . P A 1
C110 C 0.2889(14) 0.7878(6) 0.1400(9) 0.117(5) Uiso 0.454(10) 1 d . U P A 2
H11D H 0.304873 0.798449 0.186360 0.176 Uiso 0.454(10) 1 calc GR . P A 2
H11E H 0.217613 0.797434 0.126550 0.176 Uiso 0.454(10) 1 calc GR . P A 2
H11F H 0.337890 0.802975 0.109712 0.176 Uiso 0.454(10) 1 calc GR . P A 2
C106 C 0.2889(10) 0.6515(3) 0.1179(8) 0.095(4) Uiso 0.454(10) 1 d . U P A 2
H106 H 0.262967 0.620220 0.106421 0.114 Uiso 0.454(10) 1 calc R . P A 2
C107 C 0.3920(9) 0.6626(4) 0.1414(8) 0.099(4) Uiso 0.454(10) 1 d G U P A 2
H107 H 0.447189 0.640054 0.148424 0.119 Uiso 0.454(10) 1 calc R . P A 2
C108 C 0.3981(9) 0.7134(4) 0.1525(7) 0.092(4) Uiso 0.454(10) 1 d G U P A 2
H108 H 0.458095 0.730763 0.168298 0.111 Uiso 0.454(10) 1 calc R . P A 2
C109 C 0.2987(11) 0.7337(3) 0.1359(7) 0.081(3) Uiso 0.454(10) 1 d G U P A 2
C105 C 0.2312(8) 0.6954(4) 0.1145(6) 0.064(3) Uiso 0.454(10) 1 d G U P A 2
H105 H 0.160016 0.698670 0.100335 0.077 Uiso 0.454(10) 1 calc R . P A 2
C4 C 0.3661(5) 0.6857(2) 0.2784(4) 0.0870(19) Uani 1 1 d . U . C 2
O4 O 0.4334(4) 0.68560(18) 0.3142(4) 0.128(2) Uani 1 1 d . U . C 2
C174 C 0.488(2) 0.8240(14) 0.3782(17) 0.108(6) Uiso 0.261(10) 1 d D U P B 2
H17A H 0.450175 0.823321 0.334178 0.163 Uiso 0.261(10) 1 calc R . P B 2
H17B H 0.470407 0.794926 0.403763 0.163 Uiso 0.261(10) 1 calc R . P B 2
H17C H 0.466903 0.852900 0.403103 0.163 Uiso 0.261(10) 1 calc R . P B 2
C173 C 0.597(2) 0.8254(14) 0.3686(15) 0.105(6) Uiso 0.261(10) 1 d D U P B 2
H17D H 0.612384 0.854365 0.341273 0.126 Uiso 0.261(10) 1 calc R . P B 2
H17E H 0.615875 0.796596 0.341931 0.126 Uiso 0.261(10) 1 calc R . P B 2
C172 C 0.664(2) 0.8266(11) 0.4283(15) 0.110(6) Uiso 0.261(10) 1 d D U P B 2
H17F H 0.629246 0.846836 0.461924 0.132 Uiso 0.261(10) 1 calc R . P B 2
H17G H 0.667415 0.793221 0.446631 0.132 Uiso 0.261(10) 1 calc R . P B 2
C171 C 0.768(2) 0.8437(9) 0.4240(17) 0.112(6) Uiso 0.261(10) 1 d D U P B 2
H17H H 0.787419 0.841522 0.376374 0.134 Uiso 0.261(10) 1 calc R . P B 2
H17I H 0.814307 0.821442 0.450364 0.134 Uiso 0.261(10) 1 calc R . P B 2
C170 C 0.788(3) 0.8923(10) 0.447(2) 0.114(6) Uiso 0.261(10) 1 d D U P B 2
H17J H 0.728622 0.912448 0.430808 0.136 Uiso 0.261(10) 1 calc R . P B 2
H17K H 0.786224 0.891668 0.496971 0.136 Uiso 0.261(10) 1 calc R . P B 2
C169 C 0.880(3) 0.9171(14) 0.431(2) 0.127(7) Uiso 0.261(10) 1 d D U P B 2
H16A H 0.879403 0.949502 0.451062 0.191 Uiso 0.261(10) 1 calc R . P B 2
H16B H 0.940623 0.899062 0.448415 0.191 Uiso 0.261(10) 1 calc R . P B 2
H16C H 0.882602 0.919991 0.381771 0.191 Uiso 0.261(10) 1 calc R . P B 2

loop_
_atom_site_aniso_label
_atom_site_aniso_U_11
_atom_site_aniso_U_22
_atom_site_aniso_U_33
_atom_site_aniso_U_23
_atom_site_aniso_U_13
_atom_site_aniso_U_12
Mn1 0.0944(6) 0.0561(5) 0.0434(4) -0.0035(3) 0.0216(4) -0.0320(4)
Al1 0.0440(6) 0.0287(5) 0.0242(5) 0.0010(4) -0.0047(4) 0.0062(5)
Al2 0.0287(5) 0.0303(5) 0.0387(6) -0.0002(5) -0.0045(4) 0.0015(4)
O1 0.0405(16) 0.065(2) 0.0595(19) 0.0125(15) 0.0027(14) 0.0020(14)
O2 0.076(2) 0.0388(16) 0.0506(18) 0.0002(13) -0.0099(15) 0.0108(15)
N2 0.0486(19) 0.0326(16) 0.0246(15) -0.0004(12) -0.0016(13) 0.0051(14)
O3 0.0522(18) 0.0560(19) 0.0533(19) 0.0172(15) 0.0001(15) 0.0033(15)
N4 0.0330(16) 0.0323(16) 0.0472(19) -0.0033(14) -0.0054(14) 0.0034(13)
N3 0.0282(16) 0.0405(18) 0.051(2) 0.0005(15) -0.0069(14) 0.0024(13)
N1 0.052(2) 0.0345(16) 0.0279(16) -0.0002(13) -0.0055(14) 0.0084(15)
C2 0.035(2) 0.078(3) 0.039(2) -0.027(2) -0.0133(17) 0.020(2)
C14 0.054(3) 0.033(2) 0.037(2) -0.0001(16) 0.0033(18) 0.0082(18)
C46 0.042(2) 0.054(3) 0.055(3) 0.008(2) -0.0197(19) -0.0035(19)
C57 0.046(2) 0.0284(18) 0.044(2) -0.0072(16) -0.0061(17) 0.0001(16)
C28 0.055(2) 0.044(2) 0.0234(18) -0.0005(16) -0.0041(16) 0.0053(19)
C12 0.050(2) 0.040(2) 0.045(2) 0.0030(18) -0.0091(19) 0.0102(19)
C58 0.042(2) 0.0294(18) 0.048(2) -0.0005(17) -0.0085(17) -0.0031(16)
C63 0.038(2) 0.053(2) 0.047(2) 0.0020(19) -0.0064(17) -0.0008(18)
C45 0.029(2) 0.047(2) 0.061(3) 0.005(2) -0.0138(18) -0.0021(17)
C16 0.060(3) 0.039(2) 0.0287(19) 0.0029(16) -0.0102(17) 0.0145(19)
C43 0.042(2) 0.0305(19) 0.059(3) 0.0027(18) -0.0029(19) 0.0033(16)
C13 0.041(2) 0.052(2) 0.050(2) 0.003(2) -0.0005(18) 0.0095(19)
C64 0.040(2) 0.056(3) 0.059(3) -0.002(2) -0.0052(19) 0.000(2)
C41 0.033(2) 0.048(2) 0.055(3) 0.008(2) -0.0091(18) 0.0068(18)
C51 0.046(2) 0.061(3) 0.050(3) -0.004(2) -0.0182(19) 0.001(2)
C37 0.062(3) 0.044(2) 0.042(2) 0.0115(19) -0.009(2) -0.005(2)
C21 0.072(3) 0.038(2) 0.035(2) 0.0036(17) -0.0092(19) 0.016(2)
C39 0.069(3) 0.043(2) 0.044(2) 0.0084(19) -0.004(2) -0.007(2)
C33 0.063(3) 0.045(2) 0.030(2) 0.0048(17) -0.0046(18) -0.001(2)
C42 0.050(3) 0.038(2) 0.065(3) 0.011(2) -0.009(2) 0.0086(19)
C62 0.057(3) 0.035(2) 0.052(3) -0.0134(19) -0.002(2) 0.0007(19)
C59 0.048(2) 0.042(2) 0.055(3) 0.001(2) -0.014(2) -0.0068(19)
C34 0.075(3) 0.043(2) 0.052(3) -0.010(2) -0.003(2) -0.008(2)
C22 0.091(4) 0.043(2) 0.035(2) -0.0060(19) -0.013(2) 0.007(2)
C50 0.035(2) 0.065(3) 0.075(3) 0.001(3) -0.008(2) -0.002(2)
C61 0.073(3) 0.048(3) 0.048(3) -0.012(2) -0.001(2) -0.003(2)
C60 0.071(3) 0.046(2) 0.047(3) -0.003(2) -0.021(2) -0.009(2)
C29 0.071(3) 0.045(2) 0.035(2) -0.0059(18) -0.008(2) 0.000(2)
C25 0.081(3) 0.038(2) 0.041(2) 0.0022(18) -0.006(2) 0.012(2)
C17 0.080(3) 0.044(2) 0.031(2) 0.0009(18) -0.015(2) 0.014(2)
C23 0.099(4) 0.042(2) 0.050(3) -0.003(2) -0.014(3) 0.009(3)
C47 0.052(3) 0.070(3) 0.074(3) 0.008(3) -0.029(3) -0.014(2)
C15 0.069(3) 0.058(3) 0.045(3) -0.002(2) 0.014(2) 0.009(2)
C44 0.070(3) 0.035(2) 0.090(4) 0.001(2) -0.016(3) -0.002(2)
C52 0.076(3) 0.089(4) 0.048(3) 0.009(3) -0.012(2) 0.010(3)
C1 0.071(3) 0.051(3) 0.050(3) 0.002(2) 0.000(2) 0.000(2)
C20 0.102(4) 0.045(3) 0.040(2) 0.012(2) -0.006(2) 0.018(3)
C32 0.095(4) 0.063(3) 0.033(2) 0.011(2) -0.011(2) -0.004(3)
C48 0.045(3) 0.080(4) 0.083(4) 0.008(3) -0.025(3) -0.020(3)
C26 0.099(4) 0.052(3) 0.067(3) -0.009(3) -0.003(3) 0.022(3)
C65 0.058(3) 0.061(3) 0.063(3) 0.008(2) 0.005(2) -0.006(2)
C18 0.121(5) 0.057(3) 0.030(2) -0.004(2) -0.012(2) 0.026(3)
C38 0.068(3) 0.058(3) 0.086(4) 0.015(3) 0.012(3) 0.000(2)
C19 0.130(5) 0.064(3) 0.035(3) 0.014(2) -0.003(3) 0.034(3)
C11 0.055(3) 0.082(4) 0.058(3) 0.003(3) -0.017(2) 0.020(3)
C49 0.033(2) 0.100(4) 0.095(4) 0.018(4) -0.006(2) -0.004(3)
C53 0.062(3) 0.072(3) 0.060(3) -0.003(2) -0.020(2) 0.007(3)
C27 0.091(4) 0.054(3) 0.088(4) -0.005(3) -0.012(3) 0.001(3)
C54 0.035(2) 0.097(4) 0.090(4) -0.004(3) 0.007(2) 0.003(3)
C40 0.050(3) 0.069(3) 0.087(4) 0.017(3) -0.028(3) 0.007(2)
C66 0.051(3) 0.075(3) 0.063(3) -0.022(3) 0.008(2) 0.005(2)
C24 0.104(5) 0.070(4) 0.082(4) -0.018(3) -0.026(3) 0.006(3)
C31 0.129(5) 0.079(4) 0.033(2) 0.008(3) -0.032(3) -0.006(4)
C36 0.088(4) 0.062(3) 0.084(4) -0.001(3) -0.004(3) -0.014(3)
C30 0.106(4) 0.068(3) 0.043(3) -0.013(2) -0.021(3) -0.020(3)
C3 0.097(4) 0.045(3) 0.047(3) 0.010(2) -0.012(3) -0.004(3)
C35 0.124(5) 0.050(3) 0.093(5) -0.016(3) 0.008(4) -0.002(3)
C68 0.081(4) 0.103(5) 0.135(6) 0.003(5) 0.040(4) -0.005(4)
C67 0.087(5) 0.099(5) 0.124(6) 0.000(4) 0.019(4) 0.038(4)
C7 0.103(7) 0.073(6) 0.058(5) 0.018(5) 0.007(5) -0.018(6)
C8 0.079(6) 0.094(6) 0.065(6) 0.009(5) 0.026(5) 0.011(6)
C9 0.080(6) 0.081(5) 0.086(5) 0.025(5) 0.020(5) -0.022(5)
C5 0.089(7) 0.071(6) 0.076(6) 0.031(5) 0.004(5) 0.018(5)
C6 0.045(5) 0.073(5) 0.057(5) 0.035(4) 0.003(4) 0.006(4)
C56 0.121(6) 0.139(7) 0.099(6) 0.000(5) 0.025(5) 0.018(5)
C72 0.099(5) 0.100(5) 0.093(5) -0.001(5) 0.015(5) 0.011(4)
C71 0.084(6) 0.116(8) 0.089(7) 0.031(6) 0.015(5) 0.036(6)
C55 0.132(7) 0.115(6) 0.130(7) -0.012(5) 0.019(5) 0.047(5)
C70 0.107(6) 0.114(6) 0.122(6) -0.011(5) 0.008(5) 0.013(5)
C73 0.107(7) 0.093(6) 0.110(7) 0.004(5) 0.018(6) 0.028(5)
C74 0.162(12) 0.088(7) 0.108(8) 0.014(6) 0.001(8) 0.007(8)
C69 0.129(7) 0.132(8) 0.121(8) 0.027(7) 0.027(6) 0.002(6)
C10 0.142(8) 0.131(8) 0.141(9) -0.015(7) -0.007(7) -0.005(8)
C4 0.069(4) 0.087(4) 0.106(5) 0.028(4) 0.009(4) -0.008(3)
O4 0.084(3) 0.094(4) 0.203(6) 0.011(4) -0.040(4) -0.024(3)

loop_
_atom_type_symbol
_atom_type_description
_atom_type_scat_dispersion_real
_atom_type_scat_dispersion_imag
_atom_type_scat_source
C C 0.0033 0.0016 'International Tables Vol C Tables 4.2.6.8 and 6.1.1.4'
H H 0.0000 0.0000 'International Tables Vol C Tables 4.2.6.8 and 6.1.1.4'
Al Al 0.0645 0.0514 'International Tables Vol C Tables 4.2.6.8 and 6.1.1.4'
Mn Mn 0.3368 0.7283 'International Tables Vol C Tables 4.2.6.8 and 6.1.1.4'
N N 0.0061 0.0033 'International Tables Vol C Tables 4.2.6.8 and 6.1.1.4'
O O 0.0106 0.0060 'International Tables Vol C Tables 4.2.6.8 and 6.1.1.4'

loop_
_exptl_crystal_face_index_h
_exptl_crystal_face_index_k
_exptl_crystal_face_index_l
_exptl_crystal_face_perp_dist
15 9 -14 0.0983
16 -5 -13 0.1276
2 -38 3 0.2325
-16 -7 14 0.0820
2 32 16 0.0765
9 -24 16 0.2946
-3 -29 -18 0.1920
-9 26 -15 0.1059
4 24 20 0.1204
-4 0 27 0.1606
-2 32 -16 0.1018
2 13 -26 0.1115
6 -21 -22 0.1450

loop_
_geom_angle_atom_site_label_1
_geom_angle_atom_site_label_2
_geom_angle_atom_site_label_3
_geom_angle
_geom_angle_site_symmetry_1
_geom_angle_site_symmetry_3
_geom_angle_publ_flag
C1 Mn1 C7 85.1(2) . . ?
C1 Mn1 C8 104.8(3) . . ?
C1 Mn1 C9 144.1(3) . . ?
C1 Mn1 C5 137.9(3) . . ?
C1 Mn1 C106 83.9(3) . . ?
C1 Mn1 C107 99.6(4) . . ?
C1 Mn1 C108 136.8(4) . . ?
C1 Mn1 C109 147.8(3) . . ?
C1 Mn1 C105 108.3(3) . . ?
C3 Mn1 C1 90.1(2) . . ?
C3 Mn1 C7 126.7(3) . . ?
C3 Mn1 C8 155.0(3) . . ?
C3 Mn1 C9 121.6(3) . . ?
C3 Mn1 C5 93.1(3) . . ?
C3 Mn1 C106 139.9(4) . . ?
C3 Mn1 C107 169.2(4) . . ?
C3 Mn1 C108 133.0(4) . . ?
C3 Mn1 C109 104.7(4) . . ?
C3 Mn1 C105 107.2(4) . . ?
C7 Mn1 C5 59.87(15) . . ?
C8 Mn1 C7 38.07(15) . . ?
C8 Mn1 C9 39.60(14) . . ?
C8 Mn1 C5 62.41(16) . . ?
C9 Mn1 C7 63.19(17) . . ?
C9 Mn1 C5 36.61(13) . . ?
C106 Mn1 C107 38.3(2) . . ?
C106 Mn1 C108 64.4(3) . . ?
C108 Mn1 C107 37.6(2) . . ?
C109 Mn1 C106 66.3(3) . . ?
C109 Mn1 C107 64.5(3) . . ?
C109 Mn1 C108 38.6(2) . . ?
C105 Mn1 C106 40.0(2) . . ?
C105 Mn1 C107 65.4(3) . . ?
C105 Mn1 C108 65.6(3) . . ?
C105 Mn1 C109 40.2(2) . . ?
C4 Mn1 C1 92.8(3) . . ?
C4 Mn1 C3 93.2(3) . . ?
C4 Mn1 C106 126.6(4) . . ?
C4 Mn1 C107 91.0(4) . . ?
C4 Mn1 C108 84.6(4) . . ?
C4 Mn1 C109 114.3(4) . . ?
C4 Mn1 C105 150.2(4) . . ?
O2 Al1 N2 113.68(15) . . ?
O2 Al1 O3 104.38(17) . . ?
O2 Al1 N1 123.68(15) . . ?
N2 Al1 N1 97.93(14) . . ?
O3 Al1 N2 113.13(15) . . ?
O3 Al1 N1 103.95(14) . . ?
O1 Al2 N4 121.76(16) . . ?
O1 Al2 N3 106.29(14) . . ?
O1 Al2 C2 82.25(19) . . ?
O1 Al2 C1 41.82(16) . . ?
N4 Al2 N3 96.21(14) . . ?
N4 Al2 C1 141.21(16) . . ?
N3 Al2 C1 121.07(17) . . ?
C2 Al2 N4 123.61(17) . . ?
C2 Al2 N3 127.40(16) . . ?
C2 Al2 C1 41.0(2) . . ?
C1 O1 Al2 85.9(2) . . ?
C2 O2 Al1 154.2(3) . . ?
C14 N2 Al1 122.5(2) . . ?
C14 N2 C28 116.7(3) . . ?
C28 N2 Al1 120.4(3) . . ?
C3 O3 Al1 114.6(3) . . ?
C57 N4 Al2 118.7(2) . . ?
C43 N4 Al2 123.6(3) . . ?
C43 N4 C57 117.6(3) . . ?
C45 N3 Al2 119.5(3) . . ?
C41 N3 Al2 123.8(3) . . ?
C41 N3 C45 116.6(3) . . ?
C12 N1 Al1 122.6(3) . . ?
C12 N1 C16 116.8(3) . . ?
C16 N1 Al1 120.4(3) . . ?
O2 C2 Al2 159.6(4) . . ?
O2 C2 C1 115.3(4) . . ?
C1 C2 Al2 84.2(3) . . ?
N2 C14 C13 123.8(4) . . ?
N2 C14 C15 119.4(4) . . ?
C13 C14 C15 116.7(4) . . ?
C45 C46 C51 122.0(4) . . ?
C45 C46 C47 117.9(4) . . ?
C47 C46 C51 120.0(4) . . ?
C58 C57 N4 119.9(4) . . ?
C58 C57 C62 121.7(4) . . ?
C62 C57 N4 118.4(4) . . ?
C33 C28 N2 118.3(3) . . ?
C29 C28 N2 119.7(3) . . ?
C29 C28 C33 122.0(4) . . ?
N1 C12 C13 123.2(4) . . ?
N1 C12 C11 120.0(4) . . ?
C13 C12 C11 116.7(4) . . ?
C57 C58 C63 122.6(3) . . ?
C59 C58 C57 118.0(4) . . ?
C59 C58 C63 119.3(4) . . ?
C58 C63 H63 107.5 . . ?
C58 C63 C64 111.3(3) . . ?
C58 C63 C65 111.9(4) . . ?
C64 C63 H63 107.5 . . ?
C64 C63 C65 110.8(4) . . ?
C65 C63 H63 107.5 . . ?
C46 C45 N3 120.2(4) . . ?
C46 C45 C50 121.9(4) . . ?
C50 C45 N3 118.0(4) . . ?
C21 C16 N1 117.8(3) . . ?
C17 C16 N1 120.6(4) . . ?
C17 C16 C21 121.6(4) . . ?
N4 C43 C42 123.3(4) . . ?
N4 C43 C44 120.5(4) . . ?
C42 C43 C44 116.2(4) . . ?
C14 C13 C12 127.6(4) . . ?
C14 C13 H13 116.2 . . ?
C12 C13 H13 116.2 . . ?
C63 C64 H64A 109.5 . . ?
C63 C64 H64B 109.5 . . ?
C63 C64 H64C 109.5 . . ?
H64A C64 H64B 109.5 . . ?
H64A C64 H64C 109.5 . . ?
H64B C64 H64C 109.5 . . ?
N3 C41 C42 122.7(4) . . ?
N3 C41 C40 120.4(4) . . ?
C42 C41 C40 116.9(4) . . ?
C46 C51 H51 108.1 . . ?
C46 C51 C52 112.7(4) . . ?
C46 C51 C53 109.6(4) . . ?
C52 C51 H51 108.1 . . ?
C53 C51 H51 108.1 . . ?
C53 C51 C52 110.2(4) . . ?
C39 C37 H37 107.8 . . ?
C39 C37 C38 109.9(4) . . ?
C33 C37 H37 107.8 . . ?
C33 C37 C39 110.5(4) . . ?
C33 C37 C38 112.8(4) . . ?
C38 C37 H37 107.8 . . ?
C16 C21 C25 123.3(4) . . ?
C20 C21 C16 117.5(4) . . ?
C20 C21 C25 119.1(4) . . ?
C37 C39 H39A 109.5 . . ?
C37 C39 H39B 109.5 . . ?
C37 C39 H39C 109.5 . . ?
H39A C39 H39B 109.5 . . ?
H39A C39 H39C 109.5 . . ?
H39B C39 H39C 109.5 . . ?
C28 C33 C37 123.5(3) . . ?
C32 C33 C28 117.8(4) . . ?
C32 C33 C37 118.7(4) . . ?
C43 C42 H42 116.1 . . ?
C41 C42 C43 127.9(4) . . ?
C41 C42 H42 116.1 . . ?
C57 C62 C66 122.3(4) . . ?
C61 C62 C57 117.6(4) . . ?
C61 C62 C66 120.2(4) . . ?
C58 C59 H59 119.3 . . ?
C60 C59 C58 121.4(4) . . ?
C60 C59 H59 119.3 . . ?
C29 C34 H34 108.2 . . ?
C29 C34 C36 111.3(4) . . ?
C29 C34 C35 111.6(4) . . ?
C36 C34 H34 108.2 . . ?
C36 C34 C35 109.3(4) . . ?
C35 C34 H34 108.2 . . ?
C17 C22 H22 108.0 . . ?
C17 C22 C24 111.8(4) . . ?
C23 C22 H22 108.0 . . ?
C23 C22 C17 110.9(4) . . ?
C23 C22 C24 110.0(4) . . ?
C24 C22 H22 108.0 . . ?
C45 C50 C54 122.4(4) . . ?
C49 C50 C45 117.4(5) . . ?
C49 C50 C54 120.1(5) . . ?
C62 C61 H61 119.3 . . ?
C60 C61 C62 121.5(4) . . ?
C60 C61 H61 119.3 . . ?
C59 C60 H60 120.1 . . ?
C61 C60 C59 119.7(4) . . ?
C61 C60 H60 120.1 . . ?
C28 C29 C34 123.6(4) . . ?
C30 C29 C28 117.1(4) . . ?
C30 C29 C34 119.3(4) . . ?
C21 C25 H25 107.7 . . ?
C21 C25 C26 110.4(4) . . ?
C21 C25 C27 113.0(4) . . ?
C26 C25 H25 107.7 . . ?
C27 C25 H25 107.7 . . ?
C27 C25 C26 110.0(4) . . ?
C16 C17 C22 123.2(4) . . ?
C18 C17 C16 117.7(4) . . ?
C18 C17 C22 119.1(4) . . ?
C22 C23 H23A 109.5 . . ?
C22 C23 H23B 109.5 . . ?
C22 C23 H23C 109.5 . . ?
H23A C23 H23B 109.5 . . ?
H23A C23 H23C 109.5 . . ?
H23B C23 H23C 109.5 . . ?
C46 C47 H47 119.5 . . ?
C48 C47 C46 120.9(5) . . ?
C48 C47 H47 119.5 . . ?
C14 C15 H15A 109.5 . . ?
C14 C15 H15B 109.5 . . ?
C14 C15 H15C 109.5 . . ?
H15A C15 H15B 109.5 . . ?
H15A C15 H15C 109.5 . . ?
H15B C15 H15C 109.5 . . ?
C43 C44 H44A 109.5 . . ?
C43 C44 H44B 109.5 . . ?
C43 C44 H44C 109.5 . . ?
H44A C44 H44B 109.5 . . ?
H44A C44 H44C 109.5 . . ?
H44B C44 H44C 109.5 . . ?
C51 C52 H52A 109.5 . . ?
C51 C52 H52B 109.5 . . ?
C51 C52 H52C 109.5 . . ?
H52A C52 H52B 109.5 . . ?
H52A C52 H52C 109.5 . . ?
H52B C52 H52C 109.5 . . ?
Mn1 C1 Al2 160.1(3) . . ?
O1 C1 Mn1 112.9(3) . . ?
O1 C1 Al2 52.26(18) . . ?
C2 C1 Mn1 140.7(4) . . ?
C2 C1 Al2 54.8(2) . . ?
C2 C1 O1 106.1(4) . . ?
C21 C20 H20 119.3 . . ?
C19 C20 C21 121.3(5) . . ?
C19 C20 H20 119.3 . . ?
C33 C32 H32 119.4 . . ?
C31 C32 C33 121.1(4) . . ?
C31 C32 H32 119.4 . . ?
C47 C48 H48 119.8 . . ?
C47 C48 C49 120.4(5) . . ?
C49 C48 H48 119.8 . . ?
C25 C26 H26A 109.5 . . ?
C25 C26 H26B 109.5 . . ?
C25 C26 H26C 109.5 . . ?
H26A C26 H26B 109.5 . . ?
H26A C26 H26C 109.5 . . ?
H26B C26 H26C 109.5 . . ?
C63 C65 H65A 109.5 . . ?
C63 C65 H65B 109.5 . . ?
C63 C65 H65C 109.5 . . ?
H65A C65 H65B 109.5 . . ?
H65A C65 H65C 109.5 . . ?
H65B C65 H65C 109.5 . . ?
C17 C18 H18 119.2 . . ?
C19 C18 C17 121.6(4) . . ?
C19 C18 H18 119.2 . . ?
C37 C38 H38A 109.5 . . ?
C37 C38 H38B 109.5 . . ?
C37 C38 H38C 109.5 . . ?
H38A C38 H38B 109.5 . . ?
H38A C38 H38C 109.5 . . ?
H38B C38 H38C 109.5 . . ?
C20 C19 C18 120.2(4) . . ?
C20 C19 H19 119.9 . . ?
C18 C19 H19 119.9 . . ?
C12 C11 H11A 109.5 . . ?
C12 C11 H11B 109.5 . . ?
C12 C11 H11C 109.5 . . ?
H11A C11 H11B 109.5 . . ?
H11A C11 H11C 109.5 . . ?
H11B C11 H11C 109.5 . . ?
C50 C49 H49 119.3 . . ?
C48 C49 C50 121.3(5) . . ?
C48 C49 H49 119.3 . . ?
C51 C53 H53A 109.5 . . ?
C51 C53 H53B 109.5 . . ?
C51 C53 H53C 109.5 . . ?
H53A C53 H53B 109.5 . . ?
H53A C53 H53C 109.5 . . ?
H53B C53 H53C 109.5 . . ?
C25 C27 H27A 109.5 . . ?
C25 C27 H27B 109.5 . . ?
C25 C27 H27C 109.5 . . ?
H27A C27 H27B 109.5 . . ?
H27A C27 H27C 109.5 . . ?
H27B C27 H27C 109.5 . . ?
C50 C54 H54 107.8 . . ?
C50 C54 C55 110.8(5) . . ?
C56 C54 C50 112.1(6) . . ?
C56 C54 H54 107.8 . . ?
C56 C54 C55 110.5(6) . . ?
C55 C54 H54 107.8 . . ?
C41 C40 H40A 109.5 . . ?
C41 C40 H40B 109.5 . . ?
C41 C40 H40C 109.5 . . ?
H40A C40 H40B 109.5 . . ?
H40A C40 H40C 109.5 . . ?
H40B C40 H40C 109.5 . . ?
C62 C66 H66 107.6 . . ?
C62 C66 C68 112.4(5) . . ?
C62 C66 C67 111.2(5) . . ?
C68 C66 H66 107.6 . . ?
C67 C66 H66 107.6 . . ?
C67 C66 C68 110.1(5) . . ?
C22 C24 H24A 109.5 . . ?
C22 C24 H24B 109.5 . . ?
C22 C24 H24C 109.5 . . ?
H24A C24 H24B 109.5 . . ?
H24A C24 H24C 109.5 . . ?
H24B C24 H24C 109.5 . . ?
C32 C31 H31 119.9 . . ?
C30 C31 C32 120.1(4) . . ?
C30 C31 H31 119.9 . . ?
C34 C36 H36A 109.5 . . ?
C34 C36 H36B 109.5 . . ?
C34 C36 H36C 109.5 . . ?
H36A C36 H36B 109.5 . . ?
H36A C36 H36C 109.5 . . ?
H36B C36 H36C 109.5 . . ?
C29 C30 H30 119.1 . . ?
C31 C30 C29 121.7(4) . . ?
C31 C30 H30 119.1 . . ?
O3 C3 Mn1 173.0(4) . . ?
C34 C35 H35A 109.5 . . ?
C34 C35 H35B 109.5 . . ?
C34 C35 H35C 109.5 . . ?
H35A C35 H35B 109.5 . . ?
H35A C35 H35C 109.5 . . ?
H35B C35 H35C 109.5 . . ?
C66 C68 H68A 109.5 . . ?
C66 C68 H68B 109.5 . . ?
C66 C68 H68C 109.5 . . ?
H68A C68 H68B 109.5 . . ?
H68A C68 H68C 109.5 . . ?
H68B C68 H68C 109.5 . . ?
C66 C67 H67A 109.5 . . ?
C66 C67 H67B 109.5 . . ?
C66 C67 H67C 109.5 . . ?
H67A C67 H67B 109.5 . . ?
H67A C67 H67C 109.5 . . ?
H67B C67 H67C 109.5 . . ?
Mn1 C7 H7 122.9 . . ?
C8 C7 Mn1 63.6(3) . . ?
C8 C7 H7 126.0 . . ?
C6 C7 Mn1 78.8(3) . . ?
C6 C7 H7 126.0 . . ?
C6 C7 C8 108.0 . . ?
Mn1 C8 H8 125.4 . . ?
C7 C8 Mn1 78.3(3) . . ?
C7 C8 H8 125.4 . . ?
C9 C8 Mn1 72.6(3) . . ?
C9 C8 C7 108.0 . . ?
C9 C8 H8 125.4 . . ?
C8 C9 Mn1 67.8(3) . . ?
C8 C9 C5 108.0 . . ?
C8 C9 C10 129.6(10) . . ?
C5 C9 Mn1 80.2(3) . . ?
C5 C9 C10 122.3(10) . . ?
C10 C9 Mn1 115.9(9) . . ?
Mn1 C5 H5 126.6 . . ?
C9 C5 Mn1 63.2(3) . . ?
C9 C5 H5 126.0 . . ?
C9 C5 C6 108.0 . . ?
C6 C5 Mn1 75.5(3) . . ?
C6 C5 H5 126.0 . . ?
Mn1 C6 H6 129.7 . . ?
C7 C6 Mn1 66.1(3) . . ?
C7 C6 C5 108.0 . . ?
C7 C6 H6 126.0 . . ?
C5 C6 Mn1 69.8(3) . . ?
C5 C6 H6 126.0 . . ?
C54 C56 H56A 109.5 . . ?
C54 C56 H56B 109.5 . . ?
C54 C56 H56C 109.5 . . ?
H56A C56 H56B 109.5 . . ?
H56A C56 H56C 109.5 . . ?
H56B C56 H56C 109.5 . . ?
H72A C72 H72B 108.4 . . ?
C71 C72 H72A 110.0 . . ?
C71 C72 H72B 110.0 . . ?
C71 C72 C73 108.3(10) . . ?
C73 C72 H72A 110.0 . . ?
C73 C72 H72B 110.0 . . ?
C72 C71 H71A 108.2 . . ?
C72 C71 H71B 108.2 . . ?
H71A C71 H71B 107.4 . . ?
C70 C71 C72 116.3(10) . . ?
C70 C71 H71A 108.2 . . ?
C70 C71 H71B 108.2 . . ?
C54 C55 H55A 109.5 . . ?
C54 C55 H55B 109.5 . . ?
C54 C55 H55C 109.5 . . ?
H55A C55 H55B 109.5 . . ?
H55A C55 H55C 109.5 . . ?
H55B C55 H55C 109.5 . . ?
C71 C70 H70A 106.7 . . ?
C71 C70 H70B 106.7 . . ?
C71 C70 C69 122.7(12) . . ?
H70A C70 H70B 106.6 . . ?
C69 C70 H70A 106.7 . . ?
C69 C70 H70B 106.7 . . ?
C72 C73 H73A 109.0 . . ?
C72 C73 H73B 109.0 . . ?
H73A C73 H73B 107.8 . . ?
C74 C73 C72 113.0(10) . . ?
C74 C73 H73A 109.0 . . ?
C74 C73 H73B 109.0 . . ?
C73 C74 H74A 109.5 . . ?
C73 C74 H74B 109.5 . . ?
C73 C74 H74C 109.5 . . ?
H74A C74 H74B 109.5 . . ?
H74A C74 H74C 109.5 . . ?
H74B C74 H74C 109.5 . . ?
C70 C69 H69A 109.5 . . ?
C70 C69 H69B 109.5 . . ?
C70 C69 H69C 109.5 . . ?
H69A C69 H69B 109.5 . . ?
H69A C69 H69C 109.5 . . ?
H69B C69 H69C 109.5 . . ?
C9 C10 H10A 109.5 . . ?
C9 C10 H10B 109.5 . . ?
C9 C10 H10C 109.5 . . ?
H10A C10 H10B 109.5 . . ?
H10A C10 H10C 109.5 . . ?
H10B C10 H10C 109.5 . . ?
H11D C110 H11E 109.5 . . ?
H11D C110 H11F 109.5 . . ?
H11E C110 H11F 109.5 . . ?
C109 C110 H11D 109.5 . . ?
C109 C110 H11E 109.5 . . ?
C109 C110 H11F 109.5 . . ?
Mn1 C106 H106 123.9 . . ?
C107 C106 Mn1 74.5(5) . . ?
C107 C106 H106 126.0 . . ?
C107 C106 C105 108.0 . . ?
C105 C106 Mn1 67.1(5) . . ?
C105 C106 H106 126.0 . . ?
Mn1 C107 H107 127.7 . . ?
C106 C107 Mn1 67.2(5) . . ?
C106 C107 H107 126.0 . . ?
C108 C107 Mn1 70.7(5) . . ?
C108 C107 C106 108.0 . . ?
C108 C107 H107 126.0 . . ?
Mn1 C108 H108 127.2 . . ?
C107 C108 Mn1 71.7(5) . . ?
C107 C108 H108 126.0 . . ?
C107 C108 C109 108.0 . . ?
C109 C108 Mn1 66.7(5) . . ?
C109 C108 H108 126.0 . . ?
C110 C109 Mn1 126.5(10) . . ?
C108 C109 Mn1 74.7(5) . . ?
C108 C109 C110 117.1(11) . . ?
C105 C109 Mn1 67.9(5) . . ?
C105 C109 C110 134.8(11) . . ?
C105 C109 C108 108.0 . . ?
Mn1 C105 H105 121.0 . . ?
C106 C105 Mn1 72.9(6) . . ?
C106 C105 H105 126.0 . . ?
C109 C105 Mn1 71.9(5) . . ?
C109 C105 C106 108.0 . . ?
C109 C105 H105 126.0 . . ?
O4 C4 Mn1 171.6(7) . . ?
H17A C174 H17B 109.5 . . ?
H17A C174 H17C 109.5 . . ?
H17B C174 H17C 109.5 . . ?
C173 C174 H17A 109.5 . . ?
C173 C174 H17B 109.5 . . ?
C173 C174 H17C 109.5 . . ?
C174 C173 H17D 108.1 . . ?
C174 C173 H17E 108.1 . . ?
C174 C173 C172 117(3) . . ?
H17D C173 H17E 107.3 . . ?
C172 C173 H17D 108.1 . . ?
C172 C173 H17E 108.1 . . ?
C173 C172 H17F 107.5 . . ?
C173 C172 H17G 107.5 . . ?
H17F C172 H17G 107.0 . . ?
C171 C172 C173 119(3) . . ?
C171 C172 H17F 107.5 . . ?
C171 C172 H17G 107.5 . . ?
C172 C171 H17H 108.1 . . ?
C172 C171 H17I 108.1 . . ?
C172 C171 C170 117(3) . . ?
H17H C171 H17I 107.3 . . ?
C170 C171 H17H 108.1 . . ?
C170 C171 H17I 108.1 . . ?
C171 C170 H17J 107.0 . . ?
C171 C170 H17K 107.0 . . ?
H17J C170 H17K 106.7 . . ?
C169 C170 C171 121(3) . . ?
C169 C170 H17J 107.0 . . ?
C169 C170 H17K 107.0 . . ?
C170 C169 H16A 109.5 . . ?
C170 C169 H16B 109.5 . . ?
C170 C169 H16C 109.5 . . ?
H16A C169 H16B 109.5 . . ?
H16A C169 H16C 109.5 . . ?
H16B C169 H16C 109.5 . . ?

loop_
_geom_bond_atom_site_label_1
_geom_bond_atom_site_label_2
_geom_bond_distance
_geom_bond_site_symmetry_2
_geom_bond_publ_flag
Mn1 C1 1.971(5) . ?
Mn1 C3 1.742(6) . ?
Mn1 C7 2.255(9) . ?
Mn1 C8 2.063(9) . ?
Mn1 C9 2.125(8) . ?
Mn1 C5 2.347(8) . ?
Mn1 C106 2.112(14) . ?
Mn1 C107 2.208(14) . ?
Mn1 C108 2.196(13) . ?
Mn1 C109 2.091(13) . ?
Mn1 C105 2.037(12) . ?
Mn1 C4 1.725(8) . ?
Al1 O2 1.686(3) . ?
Al1 N2 1.887(3) . ?
Al1 O3 1.809(3) . ?
Al1 N1 1.890(3) . ?
Al2 O1 1.779(3) . ?
Al2 N4 1.892(3) . ?
Al2 N3 1.900(3) . ?
Al2 C2 1.843(4) . ?
Al2 C1 2.245(5) . ?
O1 C1 1.500(6) . ?
O2 C2 1.365(5) . ?
N2 C14 1.339(5) . ?
N2 C28 1.462(4) . ?
O3 C3 1.209(6) . ?
N4 C57 1.449(5) . ?
N4 C43 1.341(5) . ?
N3 C45 1.451(5) . ?
N3 C41 1.341(5) . ?
N1 C12 1.338(5) . ?
N1 C16 1.454(5) . ?
C2 C1 1.481(7) . ?
C14 C13 1.390(6) . ?
C14 C15 1.517(6) . ?
C46 C45 1.394(6) . ?
C46 C51 1.511(7) . ?
C46 C47 1.411(6) . ?
C57 C58 1.398(5) . ?
C57 C62 1.401(6) . ?
C28 C33 1.413(5) . ?
C28 C29 1.399(6) . ?
C12 C13 1.393(6) . ?
C12 C11 1.515(6) . ?
C58 C63 1.525(6) . ?
C58 C59 1.386(5) . ?
C63 H63 1.0000 . ?
C63 C64 1.530(6) . ?
C63 C65 1.545(6) . ?
C45 C50 1.404(6) . ?
C16 C21 1.412(6) . ?
C16 C17 1.399(6) . ?
C43 C42 1.390(6) . ?
C43 C44 1.517(6) . ?
C13 H13 0.9500 . ?
C64 H64A 0.9800 . ?
C64 H64B 0.9800 . ?
C64 H64C 0.9800 . ?
C41 C42 1.387(6) . ?
C41 C40 1.506(6) . ?
C51 H51 1.0000 . ?
C51 C52 1.548(6) . ?
C51 C53 1.529(7) . ?
C37 H37 1.0000 . ?
C37 C39 1.523(6) . ?
C37 C33 1.515(6) . ?
C37 C38 1.552(7) . ?
C21 C25 1.515(6) . ?
C21 C20 1.404(6) . ?
C39 H39A 0.9800 . ?
C39 H39B 0.9800 . ?
C39 H39C 0.9800 . ?
C33 C32 1.390(6) . ?
C42 H42 0.9500 . ?
C62 C61 1.396(6) . ?
C62 C66 1.516(6) . ?
C59 H59 0.9500 . ?
C59 C60 1.378(6) . ?
C34 H34 1.0000 . ?
C34 C29 1.518(6) . ?
C34 C36 1.519(8) . ?
C34 C35 1.536(7) . ?
C22 H22 1.0000 . ?
C22 C17 1.523(6) . ?
C22 C23 1.519(7) . ?
C22 C24 1.533(7) . ?
C50 C49 1.400(7) . ?
C50 C54 1.522(8) . ?
C61 H61 0.9500 . ?
C61 C60 1.375(7) . ?
C60 H60 0.9500 . ?
C29 C30 1.397(6) . ?
C25 H25 1.0000 . ?
C25 C26 1.545(7) . ?
C25 C27 1.522(7) . ?
C17 C18 1.395(6) . ?
C23 H23A 0.9800 . ?
C23 H23B 0.9800 . ?
C23 H23C 0.9800 . ?
C47 H47 0.9500 . ?
C47 C48 1.362(8) . ?
C15 H15A 0.9800 . ?
C15 H15B 0.9800 . ?
C15 H15C 0.9800 . ?
C44 H44A 0.9800 . ?
C44 H44B 0.9800 . ?
C44 H44C 0.9800 . ?
C52 H52A 0.9800 . ?
C52 H52B 0.9800 . ?
C52 H52C 0.9800 . ?
C20 H20 0.9500 . ?
C20 C19 1.365(7) . ?
C32 H32 0.9500 . ?
C32 C31 1.376(7) . ?
C48 H48 0.9500 . ?
C48 C49 1.378(8) . ?
C26 H26A 0.9800 . ?
C26 H26B 0.9800 . ?
C26 H26C 0.9800 . ?
C65 H65A 0.9800 . ?
C65 H65B 0.9800 . ?
C65 H65C 0.9800 . ?
C18 H18 0.9500 . ?
C18 C19 1.376(7) . ?
C38 H38A 0.9800 . ?
C38 H38B 0.9800 . ?
C38 H38C 0.9800 . ?
C19 H19 0.9500 . ?
C11 H11A 0.9800 . ?
C11 H11B 0.9800 . ?
C11 H11C 0.9800 . ?
C49 H49 0.9500 . ?
C53 H53A 0.9800 . ?
C53 H53B 0.9800 . ?
C53 H53C 0.9800 . ?
C27 H27A 0.9800 . ?
C27 H27B 0.9800 . ?
C27 H27C 0.9800 . ?
C54 H54 1.0000 . ?
C54 C56 1.518(9) . ?
C54 C55 1.524(9) . ?
C40 H40A 0.9800 . ?
C40 H40B 0.9800 . ?
C40 H40C 0.9800 . ?
C66 H66 1.0000 . ?
C66 C68 1.531(9) . ?
C66 C67 1.523(8) . ?
C24 H24A 0.9800 . ?
C24 H24B 0.9800 . ?
C24 H24C 0.9800 . ?
C31 H31 0.9500 . ?
C31 C30 1.376(8) . ?
C36 H36A 0.9800 . ?
C36 H36B 0.9800 . ?
C36 H36C 0.9800 . ?
C30 H30 0.9500 . ?
C35 H35A 0.9800 . ?
C35 H35B 0.9800 . ?
C35 H35C 0.9800 . ?
C68 H68A 0.9800 . ?
C68 H68B 0.9800 . ?
C68 H68C 0.9800 . ?
C67 H67A 0.9800 . ?
C67 H67B 0.9800 . ?
C67 H67C 0.9800 . ?
C7 H7 0.9500 . ?
C7 C8 1.4200 . ?
C7 C6 1.4200 . ?
C8 H8 1.0000 . ?
C8 C9 1.4200 . ?
C9 C5 1.4200 . ?
C9 C10 1.429(18) . ?
C5 H5 0.9500 . ?
C5 C6 1.4200 . ?
C6 H6 0.9500 . ?
C56 H56A 0.9800 . ?
C56 H56B 0.9800 . ?
C56 H56C 0.9800 . ?
C72 H72A 0.9900 . ?
C72 H72B 0.9900 . ?
C72 C71 1.500(14) . ?
C72 C73 1.562(15) . ?
C71 H71A 0.9900 . ?
C71 H71B 0.9900 . ?
C71 C70 1.404(15) . ?
C55 H55A 0.9800 . ?
C55 H55B 0.9800 . ?
C55 H55C 0.9800 . ?
C70 H70A 0.9900 . ?
C70 H70B 0.9900 . ?
C70 C69 1.424(16) . ?
C73 H73A 0.9900 . ?
C73 H73B 0.9900 . ?
C73 C74 1.387(16) . ?
C74 H74A 0.9800 . ?
C74 H74B 0.9800 . ?
C74 H74C 0.9800 . ?
C69 H69A 0.9800 . ?
C69 H69B 0.9800 . ?
C69 H69C 0.9800 . ?
C10 H10A 0.9800 . ?
C10 H10B 0.9800 . ?
C10 H10C 0.9800 . ?
C110 H11D 0.9800 . ?
C110 H11E 0.9800 . ?
C110 H11F 0.9800 . ?
C110 C109 1.50(2) . ?
C106 H106 0.9500 . ?
C106 C107 1.4200 . ?
C106 C105 1.4200 . ?
C107 H107 0.9500 . ?
C107 C108 1.4200 . ?
C108 H108 0.9500 . ?
C108 C109 1.4200 . ?
C109 C105 1.4200 . ?
C105 H105 0.9500 . ?
C4 O4 1.097(8) . ?
C174 H17A 0.9800 . ?
C174 H17B 0.9800 . ?
C174 H17C 0.9800 . ?
C174 C173 1.43(2) . ?
C173 H17D 0.9900 . ?
C173 H17E 0.9900 . ?
C173 C172 1.43(2) . ?
C172 H17F 0.9900 . ?
C172 H17G 0.9900 . ?
C172 C171 1.42(2) . ?
C171 H17H 0.9900 . ?
C171 H17I 0.9900 . ?
C171 C170 1.44(2) . ?
C170 H17J 0.9900 . ?
C170 H17K 0.9900 . ?
C170 C169 1.41(2) . ?
C169 H16A 0.9800 . ?
C169 H16B 0.9800 . ?
C169 H16C 0.9800 . ?

loop_
_exptl_oxdiff_crystal_face_indexfrac_h
_exptl_oxdiff_crystal_face_indexfrac_k
_exptl_oxdiff_crystal_face_indexfrac_l
_exptl_oxdiff_crystal_face_x
_exptl_oxdiff_crystal_face_y
_exptl_oxdiff_crystal_face_z
15.0000 9.0000 -14.0000 0.2301 0.9520 0.0061
16.0000 -5.0000 -13.0000 0.2128 0.9006 -0.3557
2.0000 -38.0000 3.0000 -0.0654 -0.1737 -0.9712
-16.0000 -7.0000 14.0000 -0.2552 -0.9809 0.0589
2.0000 32.0000 16.0000 0.6810 -0.1571 0.7298
9.0000 -24.0000 16.0000 0.6158 -0.1520 -0.7585
-3.0000 -29.0000 -18.0000 -0.7534 0.1809 -0.6370
-9.0000 26.0000 -15.0000 -0.5779 0.1374 0.8061
4.0000 24.0000 20.0000 0.8143 -0.2141 0.4949
-4.0000 -0.0000 27.0000 0.5690 -0.8007 0.0202
-2.0000 32.0000 -16.0000 -0.3135 0.4574 0.8444
2.0000 13.0000 -26.0000 -0.5411 0.7612 0.3297
6.0000 -21.0000 -22.0000 -0.4838 0.6588 -0.5764
